data_7721021
loop_
_publ_author_name
'Mandal, Souvik'
'Song, Ethan Y.'
'Emge, Thomas J.'
'Hasanayn, Faraj'
'Goldman, Alan S.'

_publ_section_title
;
 A metal-metal quadruply bonded dimer of two pincer-ligated metal centers.
;
_journal_issue 20
_journal_name_full 'Dalton transactions (Cambridge, England : 2003)'
_journal_page_first 7816
_journal_page_last 7820
_journal_paper_doi 10.1039/d6dt00920d
_journal_volume 55
_journal_year 2026
_chemical_formula_sum 'C26 H40 I Mo N O P2'
_chemical_formula_weight 667.37
_space_group_crystal_system monoclinic
_space_group_IT_number 13
_space_group_name_Hall '-P 2yac'
_space_group_name_H-M_alt 'P 1 2/n 1'
_atom_sites_solution_hydrogens mixed
_audit_block_doi 10.5517/ccdc.csd.cc2qg7q5
_audit_creation_method SHELXL-2013
_audit_update_record
;
2025-12-15 deposited with the CCDC.	2026-05-06 downloaded from the CCDC.
;
_cell_angle_alpha 90
_cell_angle_beta 97.277(4)
_cell_angle_gamma 90
_cell_formula_units_Z 2
_cell_length_a 11.4773(5)
_cell_length_b 9.9829(5)
_cell_length_c 12.2032(5)
_cell_measurement_reflns_used 9795
_cell_measurement_temperature 100(2)
_cell_measurement_theta_max 77.7960
_cell_measurement_theta_min 4.4390
_cell_volume 1386.94(11)
_computing_cell_refinement 'CrysAlisPro 1.171.44.85 (Rigaku OD, 2024)'
_computing_data_collection 'CrysAlisPro system (CCD 42.71a 64-bit (release 03-10-2022))'
_computing_data_reduction 'CrysAlisPro 1.171.44.85 (Rigaku OD, 2024)'
_computing_structure_refinement 'SHELXL-2013 (Sheldrick, 2013)'
_diffrn_ambient_temperature 100(2)
_diffrn_detector_area_resol_mean 10.0000
_diffrn_measured_fraction_theta_full 0.994
_diffrn_measured_fraction_theta_max 0.993
_diffrn_measurement_device_type 'XtaLAB Synergy, Dualflex, HyPix'
_diffrn_measurement_method '\w scans'
_diffrn_radiation_type CuK\a
_diffrn_radiation_wavelength 1.54184
_diffrn_reflns_av_R_equivalents 0.0914
_diffrn_reflns_av_unetI/netI 0.0404
_diffrn_reflns_Laue_measured_fraction_full 0.994
_diffrn_reflns_Laue_measured_fraction_max 0.993
_diffrn_reflns_limit_h_max 13
_diffrn_reflns_limit_h_min -10
_diffrn_reflns_limit_k_max 10
_diffrn_reflns_limit_k_min -12
_diffrn_reflns_limit_l_max 14
_diffrn_reflns_limit_l_min -14
_diffrn_reflns_number 12835
_diffrn_reflns_point_group_measured_fraction_full 0.994
_diffrn_reflns_point_group_measured_fraction_max 0.993
_diffrn_reflns_theta_full 67.684
_diffrn_reflns_theta_max 68.248
_diffrn_reflns_theta_min 4.429
_diffrn_source 'micro-focus sealed X-ray tube'
_exptl_absorpt_coefficient_mu 13.829
_exptl_absorpt_correction_T_max 0.48980
_exptl_absorpt_correction_T_min 0.43777
_exptl_absorpt_correction_type sphere
_exptl_absorpt_process_details
; 
CrysAlisPro 1.171.44.85 (Rigaku Oxford Diffraction, 2024) 
Spherical absorption correction 
using equivalent radius and absorption coefficient. 
Empirical absorption correction using spherical harmonics, 
implemented in SCALE3 ABSPACK scaling algorithm. 
;
_exptl_crystal_colour brown
_exptl_crystal_density_diffrn 1.598
_exptl_crystal_description irregular
_exptl_crystal_F_000 672
_exptl_crystal_size_max 0.160
_exptl_crystal_size_mid 0.070
_exptl_crystal_size_min 0.060
_refine_diff_density_max 1.157
_refine_diff_density_min -0.742
_refine_diff_density_rms 0.130
_refine_ls_extinction_method none
_refine_ls_goodness_of_fit_ref 1.189
_refine_ls_hydrogen_treatment mixed
_refine_ls_matrix_type full
_refine_ls_number_parameters 193
_refine_ls_number_reflns 2523
_refine_ls_number_restraints 382
_refine_ls_restrained_S_all 1.128
_refine_ls_R_factor_all 0.0773
_refine_ls_R_factor_gt 0.0740
_refine_ls_shift/su_max 0.001
_refine_ls_shift/su_mean 0.000
_refine_ls_structure_factor_coef Fsqd
_refine_ls_weighting_details 'w=1/[\s^2^(Fo^2^)+(0.0800P)^2^+7.1000P] where P=(Fo^2^+2Fc^2^)/3'
_refine_ls_weighting_scheme calc
_refine_ls_wR_factor_gt 0.2009
_refine_ls_wR_factor_ref 0.2029
_reflns_Friedel_coverage 0.000
_reflns_number_gt 2312
_reflns_number_total 2523
_reflns_threshold_expression 'I > 2\s(I)'
_cod_data_source_file d6dt00920d2.cif
_cod_data_source_block SM-358-red_twin1_2_b
_cod_depositor_comments 'Adding full bibliography for 7721018--7721021.cif.'
_cod_original_sg_symbol_H-M 'P 2/n'
_cod_database_code 7721021
_shelx_space_group_comment
; 
The symmetry employed for this shelxl refinement is uniquely defined 
by the following loop, which should always be used as a source of 
symmetry information in preference to the above space-group names. 
They are only intended as comments. 
;
_shelx_estimated_absorpt_t_min 0.216
_shelx_estimated_absorpt_t_max 0.491
_shelxl_version_number 2013-4

loop_
_space_group_symop_operation_xyz
'x, y, z'
'-x+1/2, y, -z+1/2'
'-x, -y, -z'
'x-1/2, -y, z-1/2'

loop_
_atom_site_label
_atom_site_type_symbol
_atom_site_fract_x
_atom_site_fract_y
_atom_site_fract_z
_atom_site_U_iso_or_equiv
_atom_site_adp_type
_atom_site_occupancy
_atom_site_site_symmetry_order
_atom_site_calc_flag
_atom_site_refinement_flags_posn
_atom_site_refinement_flags_adp
_atom_site_refinement_flags_occupancy
_atom_site_disorder_assembly
_atom_site_disorder_group
I1 I 0.24667(8) -0.07465(11) 0.16657(9) 0.0547(4) Uani 0.5 1 d . U P A 1
Mo1 Mo 0.25372(9) 0.14593(11) 0.30030(9) 0.0385(3) Uani 0.5 1 d . U P A 1
O1 O 0.2428(9) 0.0994(11) 0.4305(9) 0.051(2) Uani 0.5 1 d . U P A 1
N1 N 0.2445(17) 0.3526(11) 0.2230(10) 0.047(3) Uani 0.5 1 d . U P A 1
P1 P 0.4665(11) 0.1964(16) 0.3096(7) 0.0416(17) Uani 0.5 1 d D U P A 1
C11 C 0.5315(14) 0.2143(17) 0.4562(11) 0.053(2) Uani 0.5 1 d D U P A 1
H11 H 0.5249 0.1254 0.4927 0.063 Uiso 0.5 1 calc R U P A 1
C12 C 0.4642(14) 0.3144(17) 0.5159(13) 0.053(2) Uani 0.5 1 d D U P A 1
H12A H 0.4697 0.4031 0.4824 0.080 Uiso 0.5 1 calc R U P A 1
H12B H 0.4976 0.3181 0.5939 0.080 Uiso 0.5 1 calc R U P A 1
H12C H 0.3816 0.2873 0.5103 0.080 Uiso 0.5 1 calc R U P A 1
C13 C 0.6626(14) 0.250(2) 0.4663(16) 0.068(3) Uani 0.5 1 d D U P A 1
H13A H 0.7036 0.1859 0.4244 0.101 Uiso 0.5 1 calc R U P A 1
H13B H 0.6962 0.2480 0.5442 0.101 Uiso 0.5 1 calc R U P A 1
H13C H 0.6715 0.3407 0.4368 0.101 Uiso 0.5 1 calc R U P A 1
P1B P 0.4518(11) 0.1989(16) 0.2818(7) 0.0407(18) Uani 0.5 1 d D U P A 2
C11B C 0.4827(14) 0.2249(17) 0.4330(12) 0.053(2) Uani 0.5 1 d D U P A 2
H11B H 0.4932 0.1347 0.4684 0.063 Uiso 0.5 1 calc R U P A 2
C12B C 0.3823(13) 0.2927(18) 0.4784(13) 0.053(2) Uani 0.5 1 d D U P A 2
H12D H 0.3701 0.3819 0.4454 0.080 Uiso 0.5 1 calc R U P A 2
H12E H 0.4004 0.3013 0.5588 0.080 Uiso 0.5 1 calc R U P A 2
H12F H 0.3108 0.2391 0.4608 0.080 Uiso 0.5 1 calc R U P A 2
C13B C 0.5981(14) 0.303(2) 0.4625(15) 0.068(3) Uani 0.5 1 d D U P A 2
H13D H 0.6639 0.2400 0.4743 0.101 Uiso 0.5 1 calc R U P A 2
H13E H 0.5940 0.3548 0.5302 0.101 Uiso 0.5 1 calc R U P A 2
H13F H 0.6097 0.3640 0.4019 0.101 Uiso 0.5 1 calc R U P A 2
C1 C 0.3485(7) 0.4241(9) 0.2214(9) 0.064(2) Uani 1 1 d . U . . .
C2 C 0.4590(7) 0.3644(8) 0.2368(7) 0.0532(16) Uani 1 1 d . U . . .
C3 C 0.5572(7) 0.4275(9) 0.2025(7) 0.0548(18) Uani 1 1 d . U . . .
H3 H 0.6313 0.3839 0.2135 0.066 Uiso 1 1 calc R U . . .
C4 C 0.5478(8) 0.5527(10) 0.1528(8) 0.062(2) Uani 1 1 d . U . . .
C5 C 0.4379(8) 0.6116(10) 0.1388(9) 0.066(2) Uani 1 1 d . U . . .
H5 H 0.4292 0.6972 0.1047 0.079 Uiso 1 1 calc R U . . .
C6 C 0.3406(8) 0.5512(9) 0.1724(10) 0.071(2) Uani 1 1 d . U . . .
H6 H 0.2671 0.5964 0.1623 0.085 Uiso 1 1 calc R U . . .
C7 C 0.6511(9) 0.6173(11) 0.1094(9) 0.070(2) Uani 1 1 d . U . . .
H7A H 0.6485 0.5978 0.0304 0.105 Uiso 1 1 calc R U . . .
H7B H 0.7241 0.5819 0.1492 0.105 Uiso 1 1 calc R U . . .
H7C H 0.6480 0.7145 0.1203 0.105 Uiso 1 1 calc R U . . .
C8 C 0.5771(6) 0.1012(9) 0.2430(6) 0.0460(16) Uani 1 1 d . U . . .
H8 H 0.628(8) 0.157(9) 0.240(7) 0.05(3) Uiso 1 1 d . . . . .
C9 C 0.5521(8) 0.0870(10) 0.1181(7) 0.059(2) Uani 1 1 d . U . . .
H9A H 0.5385 0.1757 0.0846 0.088 Uiso 1 1 calc R U . . .
H9B H 0.4822 0.0312 0.0992 0.088 Uiso 1 1 calc R U . . .
H9C H 0.6195 0.0448 0.0901 0.088 Uiso 1 1 calc R U . . .
C10 C 0.5928(7) -0.0318(9) 0.3014(8) 0.058(2) Uani 1 1 d . U . . .
H10A H 0.5193 -0.0827 0.2888 0.087 Uiso 1 1 calc R U . . .
H10B H 0.6140 -0.0170 0.3808 0.087 Uiso 1 1 calc R U . . .
H10C H 0.6554 -0.0824 0.2724 0.087 Uiso 1 1 calc R U . . .

loop_
_atom_site_aniso_label
_atom_site_aniso_U_11
_atom_site_aniso_U_22
_atom_site_aniso_U_33
_atom_site_aniso_U_23
_atom_site_aniso_U_13
_atom_site_aniso_U_12
I1 0.0378(5) 0.0556(6) 0.0726(7) -0.0150(5) 0.0138(4) 0.0001(4)
Mo1 0.0275(6) 0.0452(6) 0.0443(5) 0.0026(5) 0.0107(4) 0.0000(4)
O1 0.044(5) 0.054(5) 0.059(5) 0.002(4) 0.021(4) -0.009(4)
N1 0.040(5) 0.042(5) 0.062(9) 0.000(4) 0.019(8) 0.001(5)
P1 0.030(3) 0.049(3) 0.048(4) -0.001(3) 0.014(3) -0.001(2)
C11 0.044(5) 0.066(4) 0.049(4) -0.004(4) 0.011(4) 0.004(4)
C12 0.047(5) 0.064(6) 0.052(5) -0.001(5) 0.016(4) -0.001(5)
C13 0.048(6) 0.094(8) 0.060(6) -0.016(6) 0.004(5) 0.006(5)
P1B 0.026(3) 0.052(3) 0.047(4) -0.006(3) 0.015(3) -0.003(2)
C11B 0.044(5) 0.066(4) 0.049(4) -0.004(4) 0.011(4) 0.004(4)
C12B 0.047(5) 0.064(6) 0.052(5) -0.001(5) 0.016(4) -0.001(5)
C13B 0.048(6) 0.094(8) 0.060(6) -0.016(6) 0.004(5) 0.006(5)
C1 0.041(4) 0.052(4) 0.102(5) -0.005(4) 0.017(4) -0.002(3)
C2 0.039(3) 0.053(4) 0.070(4) -0.004(3) 0.016(3) -0.003(3)
C3 0.039(4) 0.061(4) 0.066(4) 0.000(3) 0.014(3) -0.007(3)
C4 0.051(4) 0.068(4) 0.068(5) -0.003(4) 0.015(4) -0.016(4)
C5 0.054(4) 0.057(4) 0.085(5) 0.002(4) 0.006(4) -0.008(4)
C6 0.046(4) 0.053(4) 0.113(6) -0.004(4) 0.011(4) -0.002(3)
C7 0.067(5) 0.072(6) 0.075(6) 0.006(5) 0.026(5) -0.016(5)
C8 0.030(3) 0.062(4) 0.049(4) -0.003(3) 0.018(3) 0.002(3)
C9 0.052(5) 0.079(6) 0.049(4) -0.001(4) 0.019(3) -0.001(4)
C10 0.038(4) 0.072(5) 0.068(5) 0.007(4) 0.023(4) 0.011(4)

loop_
_atom_type_symbol
_atom_type_description
_atom_type_scat_dispersion_real
_atom_type_scat_dispersion_imag
_atom_type_scat_source
C C 0.0181 0.0091 'International Tables Vol C Tables 4.2.6.8 and 6.1.1.4'
H H 0.0000 0.0000 'International Tables Vol C Tables 4.2.6.8 and 6.1.1.4'
N N 0.0311 0.0180 'International Tables Vol C Tables 4.2.6.8 and 6.1.1.4'
P P 0.2955 0.4335 'International Tables Vol C Tables 4.2.6.8 and 6.1.1.4'
Mo Mo -0.0483 2.7339 'International Tables Vol C Tables 4.2.6.8 and 6.1.1.4'
I I -0.3257 6.8362 'International Tables Vol C Tables 4.2.6.8 and 6.1.1.4'
O O 0.0492 0.0322 'International Tables Vol C Tables 4.2.6.8 and 6.1.1.4'

loop_
_geom_angle_atom_site_label_1
_geom_angle_atom_site_label_2
_geom_angle_atom_site_label_3
_geom_angle
_geom_angle_site_symmetry_1
_geom_angle_site_symmetry_3
_geom_angle_publ_flag
I1 I1 O1 124.4(3) 2 2 ?
I1 I1 Mo1 79.60(4) 2 2 ?
O1 I1 Mo1 45.1(3) 2 2 ?
I1 I1 Mo1 53.60(3) 2 . ?
O1 I1 Mo1 70.9(3) 2 . ?
Mo1 I1 Mo1 26.01(5) 2 . ?
Mo1 Mo1 O1 161.9(4) 2 . ?
Mo1 Mo1 N1 82.1(3) 2 2 ?
O1 Mo1 N1 114.0(5) . 2 ?
Mo1 Mo1 I1 100.38(4) 2 2 ?
O1 Mo1 I1 63.5(4) . 2 ?
N1 Mo1 I1 177.5(3) 2 2 ?
Mo1 Mo1 N1 65.6(3) 2 . ?
O1 Mo1 N1 130.0(5) . . ?
N1 Mo1 N1 16.6(6) 2 . ?
I1 Mo1 N1 165.9(3) 2 . ?
Mo1 Mo1 P1 89.4(2) 2 . ?
O1 Mo1 P1 101.8(4) . . ?
N1 Mo1 P1 77.2(7) 2 . ?
I1 Mo1 P1 102.5(4) 2 . ?
N1 Mo1 P1 80.1(6) . . ?
Mo1 Mo1 I1 53.61(3) 2 . ?
O1 Mo1 I1 110.0(4) . . ?
N1 Mo1 I1 135.7(3) 2 . ?
I1 Mo1 I1 46.81(6) 2 . ?
N1 Mo1 I1 119.2(3) . . ?
P1 Mo1 I1 98.4(3) . . ?
Mo1 Mo1 P1 64.3(3) 2 2 ?
O1 Mo1 P1 109.8(4) . 2 ?
N1 Mo1 P1 77.1(6) 2 2 ?
I1 Mo1 P1 104.2(3) 2 2 ?
N1 Mo1 P1 68.8(6) . 2 ?
P1 Mo1 P1 145.3(5) . 2 ?
I1 Mo1 P1 84.3(3) . 2 ?
Mo1 O1 I1 71.4(4) . 2 ?
N1 N1 C1 88(3) 2 . ?
N1 N1 C1 67(3) 2 2 ?
C1 N1 C1 114.7(10) . 2 ?
N1 N1 Mo1 97.7(4) 2 2 ?
C1 N1 Mo1 118.9(11) . 2 ?
C1 N1 Mo1 123.2(10) 2 2 ?
N1 N1 Mo1 65.7(3) 2 . ?
C1 N1 Mo1 118.6(11) . . ?
C1 N1 Mo1 104.0(8) 2 . ?
Mo1 N1 Mo1 32.24(18) 2 . ?
C8 P1 C11 104.9(8) . . ?
C8 P1 C2 104.0(7) . . ?
C11 P1 C2 110.8(9) . . ?
C8 P1 Mo1 126.9(7) . . ?
C11 P1 Mo1 109.6(7) . . ?
C2 P1 Mo1 99.9(6) . . ?
C8 P1 Mo1 109.3(5) . 2 ?
C11 P1 Mo1 135.9(7) . 2 ?
C2 P1 Mo1 87.1(5) . 2 ?
Mo1 P1 Mo1 26.29(13) . 2 ?
C12 C11 C13 111.2(12) . . ?
C12 C11 P1 111.2(12) . . ?
C13 C11 P1 111.7(9) . . ?
C2 P1B C8 110.5(8) . . ?
C2 P1B C11B 99.8(8) . . ?
C8 P1B C11B 105.7(7) . . ?
C12B C11B C13B 111.3(12) . . ?
C12B C11B P1B 111.8(11) . . ?
C13B C11B P1B 110.8(9) . . ?
C2 C1 N1 123.1(9) . . ?
C2 C1 C6 117.0(8) . . ?
N1 C1 C6 117.5(9) . . ?
C2 C1 N1 114.8(10) . 2 ?
N1 C1 N1 25.6(10) . 2 ?
C6 C1 N1 127.4(9) . 2 ?
C1 C2 C3 121.4(8) . . ?
C1 C2 P1B 111.6(7) . . ?
C3 C2 P1B 126.3(8) . . ?
C1 C2 P1 115.4(7) . . ?
C3 C2 P1 123.2(8) . . ?
C4 C3 C2 121.0(8) . . ?
C5 C4 C3 117.1(8) . . ?
C5 C4 C7 121.5(9) . . ?
C3 C4 C7 121.3(9) . . ?
C6 C5 C4 122.6(9) . . ?
C5 C6 C1 120.8(9) . . ?
C10 C8 C9 112.8(8) . . ?
C10 C8 P1B 113.3(7) . . ?
C9 C8 P1B 104.6(6) . . ?
C10 C8 P1 107.0(7) . . ?
C9 C8 P1 115.7(6) . . ?

loop_
_geom_bond_atom_site_label_1
_geom_bond_atom_site_label_2
_geom_bond_distance
_geom_bond_site_symmetry_2
_geom_bond_publ_flag
I1 I1 2.028(2) 2 ?
I1 O1 2.115(11) 2 ?
I1 Mo1 2.2390(15) 2 ?
I1 Mo1 2.7360(15) . ?
Mo1 Mo1 1.220(2) 2 ?
Mo1 O1 1.675(11) . ?
Mo1 N1 2.083(11) 2 ?
Mo1 I1 2.2390(15) 2 ?
Mo1 N1 2.265(12) . ?
Mo1 P1 2.482(14) . ?
Mo1 P1 2.754(12) 2 ?
O1 I1 2.115(11) 2 ?
N1 N1 0.65(2) 2 ?
N1 C1 1.39(2) . ?
N1 C1 1.515(19) 2 ?
N1 Mo1 2.083(11) 2 ?
P1 C8 1.853(15) . ?
P1 C11 1.857(13) . ?
P1 C2 1.895(17) . ?
P1 Mo1 2.754(12) 2 ?
C11 C12 1.506(16) . ?
C11 C13 1.537(18) . ?
P1B C2 1.746(18) . ?
P1B C8 1.848(14) . ?
P1B C11B 1.853(13) . ?
C11B C12B 1.502(16) . ?
C11B C13B 1.539(18) . ?
C1 C2 1.393(12) . ?
C1 C6 1.400(14) . ?
C1 N1 1.515(19) 2 ?
C2 C3 1.400(11) . ?
C3 C4 1.388(13) . ?
C4 C5 1.383(13) . ?
C4 C7 1.503(12) . ?
C5 C6 1.377(13) . ?
C8 C10 1.507(12) . ?
C8 C9 1.522(11) . ?

loop_
_geom_hbond_atom_site_label_D
_geom_hbond_atom_site_label_H
_geom_hbond_atom_site_label_A
_geom_hbond_distance_DH
_geom_hbond_distance_HA
_geom_hbond_distance_DA
_geom_hbond_angle_DHA
_geom_hbond_site_symmetry_A
C11 H11 I1 1.00 3.14 3.610(16) 110.1 4_656
C12 H12C O1 0.98 2.57 3.39(2) 140.8 .
C13 H13B I1 0.98 2.31 3.06(2) 132.9 4_656
C6 H6 I1 0.95 3.29 3.885(10) 122.3 1_565
C9 H9B I1 0.98 3.11 3.971(9) 147.6 .
C9 H9B O1 0.98 2.65 3.364(14) 129.8 2
C10 H10A I1 0.98 3.29 4.125(9) 143.9 .
C10 H10A I1 0.98 3.17 3.988(8) 142.1 2

loop_
_geom_torsion_atom_site_label_1
_geom_torsion_atom_site_label_2
_geom_torsion_atom_site_label_3
_geom_torsion_atom_site_label_4
_geom_torsion
_geom_torsion_site_symmetry_1
_geom_torsion_site_symmetry_2
_geom_torsion_site_symmetry_3
_geom_torsion_site_symmetry_4
_geom_torsion_publ_flag
Mo1 Mo1 O1 I1 28.8(13) 2 . . 2 ?
N1 Mo1 O1 I1 -179.3(6) 2 . . 2 ?
N1 Mo1 O1 I1 174.9(7) . . . 2 ?
P1 Mo1 O1 I1 -98.2(4) . . . 2 ?
I1 Mo1 O1 I1 5.3(3) . . . 2 ?
P1 Mo1 O1 I1 96.4(4) 2 . . 2 ?
C8 P1 C11 C12 167.8(11) . . . . ?
C2 P1 C11 C12 56.2(13) . . . . ?
Mo1 P1 C11 C12 -53.2(13) . . . . ?
Mo1 P1 C11 C12 -52.1(17) 2 . . . ?
C8 P1 C11 C13 43.0(15) . . . . ?
C2 P1 C11 C13 -68.7(14) . . . . ?
Mo1 P1 C11 C13 -178.0(12) . . . . ?
Mo1 P1 C11 C13 -177.0(12) 2 . . . ?
C2 P1B C11B C12B 70.6(12) . . . . ?
C8 P1B C11B C12B -174.8(12) . . . . ?
C2 P1B C11B C13B -54.1(13) . . . . ?
C8 P1B C11B C13B 60.5(14) . . . . ?
N1 N1 C1 C2 78(2) 2 . . . ?
C1 N1 C1 C2 141.3(13) 2 . . . ?
Mo1 N1 C1 C2 -19.2(15) 2 . . . ?
Mo1 N1 C1 C2 17.8(15) . . . . ?
N1 N1 C1 C6 -119.9(19) 2 . . . ?
C1 N1 C1 C6 -56.9(11) 2 . . . ?
Mo1 N1 C1 C6 142.7(9) 2 . . . ?
Mo1 N1 C1 C6 179.6(8) . . . . ?
C1 N1 C1 N1 63.0(16) 2 . . 2 ?
Mo1 N1 C1 N1 -97(2) 2 . . 2 ?
Mo1 N1 C1 N1 -60.6(17) . . . 2 ?
N1 C1 C2 C3 160.4(10) . . . . ?
C6 C1 C2 C3 -1.5(15) . . . . ?
N1 C1 C2 C3 -171.9(9) 2 . . . ?
N1 C1 C2 P1B -10.4(14) . . . . ?
C6 C1 C2 P1B -172.3(9) . . . . ?
N1 C1 C2 P1B 17.3(12) 2 . . . ?
N1 C1 C2 P1 -21.0(14) . . . . ?
C6 C1 C2 P1 177.1(8) . . . . ?
N1 C1 C2 P1 6.8(12) 2 . . . ?
C8 P1B C2 C1 154.7(7) . . . . ?
C11B P1B C2 C1 -94.3(9) . . . . ?
C8 P1B C2 C3 -15.6(11) . . . . ?
C11B P1B C2 C3 95.4(10) . . . . ?
C8 P1B C2 P1 -92(5) . . . . ?
C11B P1B C2 P1 19(4) . . . . ?
C8 P1 C2 C1 145.1(8) . . . . ?
C11 P1 C2 C1 -102.6(10) . . . . ?
Mo1 P1 C2 C1 12.9(8) . . . . ?
Mo1 P1 C2 C1 36.0(8) 2 . . . ?
C8 P1 C2 C3 -36.3(10) . . . . ?
C11 P1 C2 C3 76.0(11) . . . . ?
Mo1 P1 C2 C3 -168.5(7) . . . . ?
Mo1 P1 C2 C3 -145.4(8) 2 . . . ?
C8 P1 C2 P1B 74(4) . . . . ?
C11 P1 C2 P1B -173(5) . . . . ?
Mo1 P1 C2 P1B -58(4) . . . . ?
Mo1 P1 C2 P1B -35(4) 2 . . . ?
C1 C2 C3 C4 0.7(14) . . . . ?
P1B C2 C3 C4 170.1(8) . . . . ?
P1 C2 C3 C4 -177.9(8) . . . . ?
C2 C3 C4 C5 0.0(14) . . . . ?
C2 C3 C4 C7 -176.2(9) . . . . ?
C3 C4 C5 C6 0.2(15) . . . . ?
C7 C4 C5 C6 176.4(10) . . . . ?
C4 C5 C6 C1 -1.1(17) . . . . ?
C2 C1 C6 C5 1.7(16) . . . . ?
N1 C1 C6 C5 -161.2(11) . . . . ?
N1 C1 C6 C5 170.7(11) 2 . . . ?
C2 P1B C8 C10 166.4(7) . . . . ?
C11B P1B C8 C10 59.4(10) . . . . ?
C2 P1B C8 C9 -70.4(8) . . . . ?
C11B P1B C8 C9 -177.5(9) . . . . ?
C2 P1B C8 P1 108(5) . . . . ?
C11B P1B C8 P1 1(4) . . . . ?
C11 P1 C8 C10 60.5(10) . . . . ?
C2 P1 C8 C10 176.9(7) . . . . ?
Mo1 P1 C8 C10 -69.0(9) . . . . ?
Mo1 P1 C8 C10 -91.3(7) 2 . . . ?
C11 P1 C8 C9 -172.9(9) . . . . ?
C2 P1 C8 C9 -56.4(9) . . . . ?
Mo1 P1 C8 C9 57.7(11) . . . . ?
Mo1 P1 C8 C9 35.4(10) 2 . . . ?
C11 P1 C8 P1B -174(5) . . . . ?
C2 P1 C8 P1B -58(5) . . . . ?
Mo1 P1 C8 P1B 57(4) . . . . ?
Mo1 P1 C8 P1B 34(4) 2 . . . ?
